data_7064415
loop_
_publ_author_name
'Wani, Aabid'
'Bhujbal, Shivkanya Madhavrao'
'Mehta, Kriti'
'Chourasiya, Sumit S.'
'Kathuria, Deepika'
'Gr\"utzmacher, Hansj\"org'
'W\"orle, Michael'
'Bharatam, Prasad V.'

_publ_section_title
;
 Aminoazine-Based Unsymmetric Multidentate Ligands in Mn(II &amp; I)
 Complexes and Application in Hydrophosphination Reactions
;
_journal_name_full 'New Journal of Chemistry'
_journal_paper_doi 10.1039/D6NJ00370B
_journal_year 2026
_chemical_formula_moiety 'C8 H11 Cl2 Mn N5'
_chemical_formula_sum 'C8 H11 Cl2 Mn N5'
_chemical_formula_weight 303.06
_space_group_crystal_system monoclinic
_space_group_IT_number 14
_space_group_name_Hall '-P 2yn'
_space_group_name_H-M_alt 'P 1 21/n 1'
_atom_sites_solution_hydrogens mixed
_atom_sites_solution_primary dual
_audit_creation_date 2026-05-12
_audit_creation_method
;
Olex2 1.5
(compiled 2026.04.10 svn.r48fbca5a for OlexSys, GUI svn.r7537)
;
_audit_update_record
;
2026-05-14 deposited with the CCDC.	2026-05-21 downloaded from the CCDC.
;
_cell_angle_alpha 90
_cell_angle_beta 92.2570(10)
_cell_angle_gamma 90
_cell_formula_units_Z 4
_cell_length_a 6.62890(10)
_cell_length_b 15.5631(2)
_cell_length_c 11.48390(10)
_cell_measurement_reflns_used 8853
_cell_measurement_temperature 100.00(10)
_cell_measurement_theta_max 76.5850
_cell_measurement_theta_min 4.7770
_cell_volume 1183.83(3)
_computing_cell_refinement 'CrysAlisPro 1.171.44.140a (Rigaku OD, 2026)'
_computing_data_collection 'CrysAlisPro system (CCD 42.94a 64-bit (release 21-06-2023))'
_computing_data_reduction 'CrysAlisPro 1.171.44.140a (Rigaku OD, 2026)'
_computing_molecular_graphics 'Olex2 1.5 (Dolomanov et al., 2009)'
_computing_publication_material 'Olex2 1.5 (Dolomanov et al., 2009)'
_computing_structure_refinement 'SHELXL 2025/1 (Sheldrick, 2015)'
_computing_structure_solution 'SHELXT  (Sheldrick, 2015)'
_diffrn_ambient_environment N~2~
_diffrn_ambient_temperature 100.00(10)
_diffrn_detector 'Rigaku HyPix-6000 area detector'
_diffrn_detector_area_resol_mean 10.0
_diffrn_detector_type 'HPC area detector'
_diffrn_measured_fraction_theta_full 0.999
_diffrn_measured_fraction_theta_max 0.952
_diffrn_measurement_details
;
List of Runs (angles in degrees, time in seconds):

  # Type    Start    End  Width  t~exp~   \w     \q     \k     \f   Frames
#--------------------------------------------------------------------------
  1  \w     35.00  93.00   0.50    0.06    --   47.37-125.00 150.00  116
  2  \w     41.00  82.00   0.50    0.23    --  105.94 -95.00  60.00   82
  3  \w     35.00  76.00   0.50    0.23    --  105.94 -77.00  60.00   82
  4  \w     80.00 105.00   0.50    0.23    --  105.94 -77.00  60.00   50
  5  \w     45.00 105.00   0.50    0.23    --  105.94 -77.00 -30.00  120
  6  \w     33.00  68.00   0.50    0.23    --  105.94 -61.00   0.00   70
  7  \w     34.00  66.00   0.50    0.23    --  105.94 -65.00 -59.00   64
  8  \w     35.00  71.00   0.50    0.23    --  105.94 -61.00-120.00   72
  9  \w     55.00 104.00   0.50    0.23    --  105.94 -95.00-150.00   98
 10  \w     35.00  69.00   0.50    0.23    --  105.94 -61.00-180.00   68
 11  \w    -24.00  24.00   0.50    0.06    --   47.37 -65.00 -59.00   96
 12  \w     33.00  67.00   0.50    0.23    --  105.94 -61.00 -90.00   68
 13  \w     33.00  71.00   0.50    0.23    --  105.94 -61.00 -30.00   76
 14  \w     33.00  71.00   0.50    0.23    --  105.94 -61.00  90.00   76
 15  \w     35.00  70.00   0.50    0.06    --   47.37  38.00 150.00   70
 16  \w     53.00  79.00   0.50    0.06    --   47.37  65.00  76.00   52
 17  \w     84.00 147.00   0.50    0.23    --  105.94  77.00   0.00  126
 18  \w    109.00 134.00   0.50    0.23    --  105.94  65.00  76.00   50
 19  \w     78.00 104.00   0.50    0.06    --   47.37  38.00 150.00   52
 20  \w    -64.00 -13.00   0.50    0.06    --  -47.37  65.00  76.00  102
 21  \w    -51.00 -25.00   0.50    0.23    --  -91.75  65.00  76.00   52
 22  \w    -50.00 -23.00   0.50    0.23    --  -91.75  45.00 120.00   54
 23  \w    -39.00  25.00   0.50    0.06    --  -47.37  38.00 -60.00  128
 24  \w    -50.00 -20.00   0.50    0.23    --  -91.75  45.00-150.00   60
 25  \w    -51.00 -24.00   0.50    0.23    --  -91.75  45.00-180.00   54
 26  \w    -85.00 -51.00   0.50    0.06    --  -47.37 125.00-180.00   68
 27  \w    -86.00 -37.00   0.50    0.06    --  -47.37 -38.00-180.00   98
 28  \w    -47.00 -14.00   0.50    0.06    --  -47.37 125.00-180.00   66
 29  \w   -117.00 -59.00   0.50    0.06    --  -47.37 -65.00 -59.00  116
 30  \w   -112.00 -83.00   0.50    0.23    --  -91.75 -77.00-120.00   58
 31  \w   -162.00 -69.00   0.50    0.23    --  -91.75 -77.00-150.00  186
 32  \w   -150.00-123.00   0.50    0.23    --  -91.75 -77.00-120.00   54
 33  \w   -166.00 -82.00   0.50    0.23    --  -91.75 -30.00-120.00  168
 34  \w   -155.00-129.00   0.50    0.23    --  -91.75 -15.00-180.00   52
 35  \w   -122.00 -84.00   0.50    0.23    --  -91.75 -15.00-180.00   76
 36  \w   -162.00 -91.00   0.50    0.23    --  -91.75 -65.00 -59.00  142
 37  \w   -150.00-101.00   0.50    0.23    --  -91.75 -45.00   0.00   98
 38  \w   -163.00 -79.00   0.50    0.23    --  -91.75 -45.00 150.00  168
 39  \w   -164.00-125.00   0.50    0.23    --  -91.75 -15.00 150.00   78
;
_diffrn_measurement_device 'four-circle diffractometer'
_diffrn_measurement_device_type 'Rigaku XtaLAB Synergy-S'
_diffrn_measurement_method '\w scans'
_diffrn_orient_matrix_type 'CrysAlisPro convention (1999,Acta A55,543-557)'
_diffrn_orient_matrix_UB_11 -0.0541956000
_diffrn_orient_matrix_UB_12 -0.0731659000
_diffrn_orient_matrix_UB_13 -0.0860303000
_diffrn_orient_matrix_UB_21 -0.2055698000
_diffrn_orient_matrix_UB_22 -0.0108762000
_diffrn_orient_matrix_UB_23 0.0562562000
_diffrn_orient_matrix_UB_31 -0.0943480000
_diffrn_orient_matrix_UB_32 0.0657948000
_diffrn_orient_matrix_UB_33 -0.0863363000
_diffrn_radiation_monochromator 'multi-layer mirror optics'
_diffrn_radiation_probe x-ray
_diffrn_radiation_type 'Cu K\a'
_diffrn_radiation_wavelength 1.54184
_diffrn_reflns_av_R_equivalents 0.0336
_diffrn_reflns_av_unetI/netI 0.0212
_diffrn_reflns_Laue_measured_fraction_full 0.999
_diffrn_reflns_Laue_measured_fraction_max 0.952
_diffrn_reflns_limit_h_max 8
_diffrn_reflns_limit_h_min -8
_diffrn_reflns_limit_k_max 19
_diffrn_reflns_limit_k_min -18
_diffrn_reflns_limit_l_max 13
_diffrn_reflns_limit_l_min -14
_diffrn_reflns_number 14177
_diffrn_reflns_point_group_measured_fraction_full 0.999
_diffrn_reflns_point_group_measured_fraction_max 0.952
_diffrn_reflns_theta_full 67.684
_diffrn_reflns_theta_max 76.795
_diffrn_reflns_theta_min 4.788
_diffrn_source 'microfocus sealed X-ray tube'
_diffrn_source_type PhotonJet-S
_exptl_absorpt_coefficient_mu 13.067
_exptl_absorpt_correction_T_max 0.953
_exptl_absorpt_correction_T_min 0.283
_exptl_absorpt_correction_type gaussian
_exptl_absorpt_process_details
;
CrysAlisPro 1.171.44.140a (Rigaku Oxford Diffraction, 2026)
Numerical absorption correction based on gaussian integration over
a multifaceted crystal model
Empirical absorption correction using spherical harmonics,
implemented in SCALE3 ABSPACK scaling algorithm.
;
_exptl_crystal_colour 'light red'
_exptl_crystal_colour_modifier light
_exptl_crystal_colour_primary red
_exptl_crystal_density_diffrn 1.700
_exptl_crystal_description block
_exptl_crystal_F_000 612
_exptl_crystal_size_max 0.226
_exptl_crystal_size_mid 0.115
_exptl_crystal_size_min 0.084
_refine_diff_density_max 0.358
_refine_diff_density_min -0.289
_refine_diff_density_rms 0.056
_refine_ls_extinction_method none
_refine_ls_goodness_of_fit_ref 1.084
_refine_ls_hydrogen_treatment mixed
_refine_ls_matrix_type full
_refine_ls_number_parameters 162
_refine_ls_number_reflns 2382
_refine_ls_number_restraints 0
_refine_ls_restrained_S_all 1.084
_refine_ls_R_factor_all 0.0239
_refine_ls_R_factor_gt 0.0224
_refine_ls_shift/su_max 0.001
_refine_ls_shift/su_mean 0.000
_refine_ls_structure_factor_coef Fsqd
_refine_ls_weighting_details 'w=1/[\s^2^(Fo^2^)+(0.0280P)^2^+0.5982P] where P=(Fo^2^+2Fc^2^)/3'
_refine_ls_weighting_scheme calc
_refine_ls_wR_factor_gt 0.0586
_refine_ls_wR_factor_ref 0.0593
_reflns_Friedel_coverage 0.000
_reflns_number_gt 2280
_reflns_number_total 2382
_reflns_threshold_expression 'I > 2\s(I)'
_cod_data_source_file d6nj00370b2.cif
_cod_data_source_block aa-3-2_auto
_cod_database_code 7064415
_shelx_shelxl_version_number 2025/1
_chemical_oxdiff_formula C8H11Cl2MnN5
_chemical_oxdiff_usercomment 'Methanol-ether, yellow/orange block'
_shelx_space_group_comment
;
The symmetry employed for this shelxl refinement is uniquely defined
by the following loop, which should always be used as a source of
symmetry information in preference to the above space-group names.
They are only intended as comments.
;
_cell_oxdiff_angle_alpha 90.0099(15)
_cell_oxdiff_angle_beta 92.2826(15)
_cell_oxdiff_angle_gamma 89.9834(15)
_cell_oxdiff_length_a 6.62880(12)
_cell_oxdiff_length_b 15.5616(3)
_cell_oxdiff_length_c 11.4854(2)
_cell_oxdiff_measurement_reflns_used 8853
_cell_oxdiff_volume 1183.84(4)
_diffrn_oxdiff_digest_od_ed
;

;
_diffrn_oxdiff_measurement_exp_name AA-3-2.par
_olex2_refinement_description
;
1. Fixed Uiso
 At 1.2 times of:
  All C(H) groups
 At 1.5 times of:
  All C(H,H,H) groups
2.a Aromatic/amide H refined with riding coordinates:
 C1(H1), C2(H2), C3(H3A), C4(H4)
2.b Idealised Me refined as rotating group:
 C7(H7A,H7B,H7C)
;
_olex2_submission_special_instructions 'No special instructions were received'
_oxdiff_exptl_absorpt_empirical_details
;
Empirical correction (ABSPACK) includes:
- Absorption correction using spherical harmonics
- Frame scaling
;
_oxdiff_exptl_absorpt_empirical_full_max 1.555
_oxdiff_exptl_absorpt_empirical_full_min 0.812

loop_
_space_group_symop_operation_xyz
'x, y, z'
'-x+1/2, y+1/2, -z+1/2'
'-x, -y, -z'
'x-1/2, -y-1/2, z-1/2'

loop_
_atom_site_label
_atom_site_type_symbol
_atom_site_fract_x
_atom_site_fract_y
_atom_site_fract_z
_atom_site_U_iso_or_equiv
_atom_site_adp_type
_atom_site_occupancy
_atom_site_site_symmetry_order
_atom_site_calc_flag
_atom_site_refinement_flags_posn
_atom_site_refinement_flags_adp
_atom_site_refinement_flags_occupancy
_atom_site_disorder_assembly
_atom_site_disorder_group
Mn1 Mn 0.29357(4) 0.63971(2) 0.67561(2) 0.01581(9) Uani 1 1 d . . . . .
Cl1 Cl 0.41246(6) 0.64500(2) 0.87701(3) 0.02093(10) Uani 1 1 d . . . . .
Cl2 Cl 0.05425(6) 0.52686(2) 0.66466(4) 0.02209(11) Uani 1 1 d . . . . .
N1 N 0.0711(2) 0.75010(9) 0.69508(12) 0.0178(3) Uani 1 1 d . . . . .
N2 N 0.4028(2) 0.75742(9) 0.58465(11) 0.0169(3) Uani 1 1 d . . . . .
N3 N 0.5743(2) 0.74605(9) 0.52533(12) 0.0190(3) Uani 1 1 d . . . . .
H3 H 0.631(3) 0.7860(15) 0.4923(19) 0.024(5) Uiso 1 1 d . . . . .
N4 N 0.8064(2) 0.65351(11) 0.45544(14) 0.0238(3) Uani 1 1 d . . . . .
H4A H 0.856(3) 0.6969(16) 0.425(2) 0.030(6) Uiso 1 1 d . . . . .
H4B H 0.855(4) 0.6010(18) 0.440(2) 0.041(7) Uiso 1 1 d . . . . .
N5 N 0.5444(2) 0.60306(9) 0.57206(13) 0.0205(3) Uani 1 1 d . . . . .
H5 H 0.602(3) 0.5526(16) 0.561(2) 0.033(6) Uiso 1 1 d . . . . .
C1 C -0.0981(3) 0.74417(12) 0.75477(15) 0.0223(3) Uani 1 1 d . . . . .
H1 H -0.140665 0.689076 0.779619 0.027 Uiso 1 1 calc R U . . .
C2 C -0.2134(3) 0.81526(13) 0.78168(16) 0.0261(4) Uani 1 1 d . . . . .
H2 H -0.332253 0.808816 0.824437 0.031 Uiso 1 1 calc R U . . .
C3 C -0.1532(3) 0.89546(12) 0.74554(16) 0.0259(4) Uani 1 1 d . . . . .
H3A H -0.229343 0.945080 0.763640 0.031 Uiso 1 1 calc R U . . .
C4 C 0.0204(3) 0.90261(11) 0.68226(15) 0.0211(3) Uani 1 1 d . . . . .
H4 H 0.063862 0.957030 0.655438 0.025 Uiso 1 1 calc R U . . .
C5 C 0.1292(2) 0.82866(11) 0.65893(14) 0.0180(3) Uani 1 1 d . . . . .
C6 C 0.3165(2) 0.83099(10) 0.59223(14) 0.0170(3) Uani 1 1 d . . . . .
C7 C 0.3876(3) 0.91316(10) 0.54090(16) 0.0216(3) Uani 1 1 d . . . . .
H7A H 0.513420 0.902937 0.501047 0.032 Uiso 1 1 calc R U . . .
H7B H 0.411481 0.955528 0.603050 0.032 Uiso 1 1 calc R U . . .
H7C H 0.284629 0.934974 0.484882 0.032 Uiso 1 1 calc R U . . .
C8 C 0.6428(2) 0.66270(11) 0.51866(14) 0.0188(3) Uani 1 1 d . . . . .

loop_
_atom_site_aniso_label
_atom_site_aniso_U_11
_atom_site_aniso_U_22
_atom_site_aniso_U_33
_atom_site_aniso_U_23
_atom_site_aniso_U_13
_atom_site_aniso_U_12
Mn1 0.01707(14) 0.01355(14) 0.01697(14) 0.00119(9) 0.00276(10) -0.00049(9)
Cl1 0.0225(2) 0.0216(2) 0.0186(2) -0.00073(14) 0.00034(14) 0.00246(14)
Cl2 0.01998(19) 0.0169(2) 0.0294(2) -0.00014(15) 0.00199(15) -0.00261(14)
N1 0.0165(6) 0.0189(7) 0.0178(6) -0.0008(5) 0.0013(5) -0.0011(5)
N2 0.0167(6) 0.0176(7) 0.0165(6) 0.0000(5) 0.0033(5) 0.0006(5)
N3 0.0209(7) 0.0156(7) 0.0210(7) 0.0026(6) 0.0088(5) 0.0001(6)
N4 0.0261(8) 0.0189(7) 0.0271(8) 0.0024(6) 0.0112(6) 0.0038(6)
N5 0.0236(7) 0.0144(7) 0.0239(7) 0.0019(6) 0.0064(6) 0.0039(6)
C1 0.0191(8) 0.0264(9) 0.0214(8) -0.0005(7) 0.0016(6) -0.0028(7)
C2 0.0161(8) 0.0359(10) 0.0266(9) -0.0046(8) 0.0045(6) 0.0009(7)
C3 0.0211(8) 0.0267(9) 0.0298(9) -0.0080(8) -0.0010(7) 0.0058(7)
C4 0.0202(8) 0.0184(8) 0.0247(8) -0.0030(6) -0.0013(6) 0.0018(6)
C5 0.0183(8) 0.0186(8) 0.0170(8) -0.0012(6) -0.0014(6) -0.0006(6)
C6 0.0187(8) 0.0151(7) 0.0172(7) -0.0007(6) -0.0002(6) -0.0002(6)
C7 0.0224(8) 0.0152(8) 0.0275(9) 0.0022(7) 0.0036(7) -0.0002(6)
C8 0.0180(8) 0.0199(8) 0.0188(8) -0.0009(6) 0.0021(6) 0.0025(6)

loop_
_atom_type_symbol
_atom_type_description
_atom_type_scat_dispersion_real
_atom_type_scat_dispersion_imag
_atom_type_scat_source
C C 0.0181 0.0091 'International Tables Vol C Tables 4.2.6.8 and 6.1.1.4'
H H 0.0000 0.0000 'International Tables Vol C Tables 4.2.6.8 and 6.1.1.4'
Cl Cl 0.3639 0.7018 'International Tables Vol C Tables 4.2.6.8 and 6.1.1.4'
Mn Mn -0.5299 2.8052 'International Tables Vol C Tables 4.2.6.8 and 6.1.1.4'
N N 0.0311 0.0180 'International Tables Vol C Tables 4.2.6.8 and 6.1.1.4'

loop_
_exptl_crystal_face_index_h
_exptl_crystal_face_index_k
_exptl_crystal_face_index_l
_exptl_crystal_face_perp_dist
1 -2 1 0.0400
0 1 0 0.0578
0 -1 0 0.0559
1 2 2 0.0553
-1 -2 -1 0.0566
1 -1 2 0.0604
-1 2 -1 0.0443
-1 2 1 0.0608
0 -1 2 0.0988
0 0 -1 0.0768
2 1 2 0.0364
0 2 -1 0.0723
1 1 0 0.0670
-1 -9 -2 0.0439
-2 -5 -5 0.0595
-4 2 0 0.0559
0 6 6 0.0653

loop_
_geom_angle_atom_site_label_1
_geom_angle_atom_site_label_2
_geom_angle_atom_site_label_3
_geom_angle
_geom_angle_site_symmetry_1
_geom_angle_site_symmetry_3
_geom_angle_publ_flag
Cl2 Mn1 Cl1 105.598(16) . . ?
N1 Mn1 Cl1 93.91(4) . . ?
N1 Mn1 Cl2 97.44(4) . . ?
N2 Mn1 Cl1 108.60(4) . . ?
N2 Mn1 Cl2 144.04(4) . . ?
N2 Mn1 N1 69.66(5) . . ?
N5 Mn1 Cl1 107.89(4) . . ?
N5 Mn1 Cl2 107.69(4) . . ?
N5 Mn1 N1 140.18(5) . . ?
N5 Mn1 N2 71.91(5) . . ?
C1 N1 Mn1 123.74(12) . . ?
C1 N1 C5 118.27(15) . . ?
C5 N1 Mn1 117.25(11) . . ?
N3 N2 Mn1 114.76(10) . . ?
C6 N2 Mn1 122.92(11) . . ?
C6 N2 N3 122.24(14) . . ?
N2 N3 H3 122.3(15) . . ?
N2 N3 C8 115.74(14) . . ?
C8 N3 H3 121.8(15) . . ?
H4A N4 H4B 120(2) . . ?
C8 N4 H4A 118.9(16) . . ?
C8 N4 H4B 120.6(16) . . ?
Mn1 N5 H5 131.0(15) . . ?
C8 N5 Mn1 118.83(12) . . ?
C8 N5 H5 110.1(15) . . ?
N1 C1 H1 118.7 . . ?
N1 C1 C2 122.59(17) . . ?
C2 C1 H1 118.7 . . ?
C1 C2 H2 120.4 . . ?
C3 C2 C1 119.12(17) . . ?
C3 C2 H2 120.4 . . ?
C2 C3 H3A 120.5 . . ?
C2 C3 C4 119.02(17) . . ?
C4 C3 H3A 120.5 . . ?
C3 C4 H4 120.6 . . ?
C3 C4 C5 118.77(17) . . ?
C5 C4 H4 120.6 . . ?
N1 C5 C4 122.22(16) . . ?
N1 C5 C6 115.76(14) . . ?
C4 C5 C6 122.01(15) . . ?
N2 C6 C5 113.40(14) . . ?
N2 C6 C7 126.04(15) . . ?
C5 C6 C7 120.56(14) . . ?
C6 C7 H7A 109.5 . . ?
C6 C7 H7B 109.5 . . ?
C6 C7 H7C 109.5 . . ?
H7A C7 H7B 109.5 . . ?
H7A C7 H7C 109.5 . . ?
H7B C7 H7C 109.5 . . ?
N4 C8 N3 114.04(15) . . ?
N5 C8 N3 118.23(15) . . ?
N5 C8 N4 127.73(16) . . ?

loop_
_geom_bond_atom_site_label_1
_geom_bond_atom_site_label_2
_geom_bond_distance
_geom_bond_site_symmetry_2
_geom_bond_publ_flag
Mn1 Cl1 2.4153(4) . ?
Mn1 Cl2 2.3668(4) . ?
Mn1 N1 2.2810(14) . ?
Mn1 N2 2.2430(14) . ?
Mn1 N5 2.1587(15) . ?
N1 C1 1.340(2) . ?
N1 C5 1.352(2) . ?
N2 N3 1.3595(19) . ?
N2 C6 1.285(2) . ?
N3 H3 0.82(2) . ?
N3 C8 1.378(2) . ?
N4 H4A 0.83(3) . ?
N4 H4B 0.90(3) . ?
N4 C8 1.337(2) . ?
N5 H5 0.88(2) . ?
N5 C8 1.302(2) . ?
C1 H1 0.9500 . ?
C1 C2 1.387(3) . ?
C2 H2 0.9500 . ?
C2 C3 1.379(3) . ?
C3 H3A 0.9500 . ?
C3 C4 1.389(3) . ?
C4 H4 0.9500 . ?
C4 C5 1.390(2) . ?
C5 C6 1.485(2) . ?
C6 C7 1.492(2) . ?
C7 H7A 0.9800 . ?
C7 H7B 0.9800 . ?
C7 H7C 0.9800 . ?

loop_
_geom_torsion_atom_site_label_1
_geom_torsion_atom_site_label_2
_geom_torsion_atom_site_label_3
_geom_torsion_atom_site_label_4
_geom_torsion
_geom_torsion_site_symmetry_1
_geom_torsion_site_symmetry_2
_geom_torsion_site_symmetry_3
_geom_torsion_site_symmetry_4
_geom_torsion_publ_flag
Mn1 N1 C1 C2 169.09(12) . . . . ?
Mn1 N1 C5 C4 -170.11(12) . . . . ?
Mn1 N1 C5 C6 10.11(18) . . . . ?
Mn1 N2 N3 C8 7.00(17) . . . . ?
Mn1 N2 C6 C5 -4.58(19) . . . . ?
Mn1 N2 C6 C7 175.75(12) . . . . ?
Mn1 N5 C8 N3 -3.8(2) . . . . ?
Mn1 N5 C8 N4 176.67(14) . . . . ?
N1 C1 C2 C3 0.3(3) . . . . ?
N1 C5 C6 N2 -3.9(2) . . . . ?
N1 C5 C6 C7 175.81(14) . . . . ?
N2 N3 C8 N4 177.22(14) . . . . ?
N2 N3 C8 N5 -2.4(2) . . . . ?
N3 N2 C6 C5 178.85(13) . . . . ?
N3 N2 C6 C7 -0.8(3) . . . . ?
C1 N1 C5 C4 0.4(2) . . . . ?
C1 N1 C5 C6 -179.38(14) . . . . ?
C1 C2 C3 C4 0.6(3) . . . . ?
C2 C3 C4 C5 -0.9(3) . . . . ?
C3 C4 C5 N1 0.4(2) . . . . ?
C3 C4 C5 C6 -179.81(15) . . . . ?
C4 C5 C6 N2 176.34(15) . . . . ?
C4 C5 C6 C7 -4.0(2) . . . . ?
C5 N1 C1 C2 -0.8(2) . . . . ?
C6 N2 N3 C8 -176.17(14) . . . . ?

loop_
_exptl_oxdiff_crystal_face_indexfrac_h
_exptl_oxdiff_crystal_face_indexfrac_k
_exptl_oxdiff_crystal_face_indexfrac_l
_exptl_oxdiff_crystal_face_x
_exptl_oxdiff_crystal_face_y
_exptl_oxdiff_crystal_face_z
0.9998 -1.9986 1.0000 0.0060 -0.1275 -0.3122
-0.0001 0.9993 -0.0001 -0.0731 -0.0108 0.0658
0.0001 -0.9993 0.0001 0.0731 0.0108 -0.0658
0.9993 1.9987 1.9989 -0.3724 -0.1147 -0.1354
-0.9992 -1.9985 -0.9994 0.2864 0.1709 0.0491
0.9997 -0.9991 1.9993 -0.1531 -0.0822 -0.3327
-0.9998 1.9986 -1.0000 -0.0060 0.1275 0.3122
-0.9996 1.9991 0.9989 -0.1780 0.2399 0.1396
0.0003 -0.9988 1.9990 -0.0989 0.1233 -0.2383
-0.0001 -0.0002 -0.9994 0.0860 -0.0562 0.0863
1.9988 0.9992 1.9993 -0.3534 -0.3093 -0.2955
-0.0003 1.9983 -0.9997 -0.0602 -0.0779 0.2178
0.9993 0.9990 0.0001 -0.1273 -0.2163 -0.0286
-1.0434 -9.1846 -2.4485 0.9392 0.1767 -0.2945
-2.0520 -4.7737 -5.3792 0.9233 0.1711 0.3439
-4.1710 2.4778 0.2534 0.0230 0.8447 0.5347
-0.2162 5.6937 6.1560 -0.9345 0.3288 -0.1365
